data_7050129
loop_
_publ_author_name
'Nowell, Harriott'
'Paul Attfield, J.'

_publ_section_title
;
 X-Ray and neutron powder diffraction studies of the crystal structure
 of vitamin K3Electronic supplementary information (ESI) available:
 X-ray powder diffraction data. See
 http://www.rsc.org/suppdata/nj/b3/b306072a/
;
_journal_issue 3
_journal_name_full 'New Journal of Chemistry'
_journal_page_first 406
_journal_paper_doi 10.1039/b306072a
_journal_volume 28
_journal_year 2004
_chemical_formula_sum 'C11 H8 O2'
_chemical_formula_weight 172.18
_chemical_name_systematic ' ?'
_space_group_IT_number 14
_symmetry_cell_setting monoclinic
_symmetry_space_group_name_Hall '-P 2yab'
_symmetry_space_group_name_H-M 'P 1 21/a 1'
_audit_creation_date 2003-02-10T11:33
_audit_creation_method 'from EXP file using GSAS2CIF'
_audit_update_record
;
2003-02-10T11:33  Initial CIF as created by GSAS2CIF
;
_cell_angle_alpha 90.0
_cell_angle_beta 97.9850(6)
_cell_angle_gamma 90.0
_cell_formula_units_Z 8
_cell_length_a 11.13247(12)
_cell_length_b 20.67256(17)
_cell_length_c 7.44834(5)
_cell_volume 1697.52(3)
_computing_structure_refinement GSAS
_diffrn_radiation_polarisn_ratio 1.0
_diffrn_radiation_probe x-ray
_diffrn_radiation_wavelength 0.598542
_exptl_absorpt_correction_T_max 1.00000
_exptl_absorpt_correction_T_min 1.00000
_exptl_absorpt_process_details
;   GSAS Absorption/surface roughness correction: function number 0
No correction is applied.
;
_pd_block_id 2003-02-10T11:33|K3|Nowell|bm16
_pd_calc_method 'Rietveld Refinement'
_pd_meas_2theta_range_inc 0.999
_pd_meas_2theta_range_max 0.0
_pd_meas_2theta_range_min 0.999
_pd_meas_number_of_points 0
_pd_phase_name k3
_pd_proc_2theta_range_inc 0.999
_pd_proc_2theta_range_max -0.003
_pd_proc_2theta_range_min 0.996
_pd_proc_info_datetime 2003-02-10T11:33:47
_pd_proc_ls_background_function
;   GSAS Background function number 7 with 12 terms.
Linear interpolation
1:    163.477     2:    111.975     3:    88.8929     4:    167.040
5:    214.097     6:    124.264     7:    113.237     8:    117.224
9:    114.780    10:    103.944    11:    101.333    12:    107.010
;
_pd_proc_ls_peak_cutoff 0.01000
_pd_proc_ls_pref_orient_corr
;   March-Dollase
AXIS  1 Ratio=   0.90469  h= 0.000  k= 0.000  l= 1.000
Prefered orientation correction range: Min=   0.86050, Max=   1.35051
;
_pd_proc_ls_profile_function
;
CW Profile function number 3 with  19 terms
Pseudovoigt profile coefficients as parameterized in
P. Thompson, D.E. Cox & J.B. Hastings (1987). J. Appl. Cryst.,20,79-83.
Asymmetry correction of L.W. Finger, D.E. Cox & A. P. Jephcoat (1994).
J. Appl. Cryst.,27,892-900.
Peak tails are ignored  where the intensity is below 0.0100 times the peak
Aniso. broadening axis   0.0   0.0   1.0
;
_pd_proc_ls_prof_R_factor 0.0714
_pd_proc_ls_prof_wR_expected 0.0309
_pd_proc_ls_prof_wR_factor 0.0906
_pd_proc_number_of_points 0
_refine_ls_goodness_of_fit_all 2.96
_refine_ls_matrix_type full
_refine_ls_number_parameters 150
_refine_ls_number_restraints 166
_refine_ls_R_Fsqd_factor 0.10760
_refine_ls_shift/su_max 0.03
_refine_ls_shift/su_mean 0.00
_cod_data_source_file b306072a.txt
_cod_data_source_block K3_publ
_cod_depositor_comments
;
The following automatic conversions were performed:
'_geom_angle_publ_flag' value 'N' changed to 'n' according to
'/home/saulius/struct/CIF-dictionaries/cif_core.dic' dictionary named
'cif_core.dic' version 2.4.1 from 2010-06-29 (124
times).

'_geom_bond_publ_flag' value 'N' changed to 'n' according to
'/home/saulius/struct/CIF-dictionaries/cif_core.dic' dictionary named
'cif_core.dic' version 2.4.1 from 2010-06-29 (110 times).

Automatic conversion script
Id: cif_fix_enum 1527 2010-12-29 10:47:43Z saulius 
;
_cod_original_cell_volume 1697.51563
_cod_original_sg_symbol_H-M 'P 21/a'
_cod_database_code 7050129

loop_
_symmetry_equiv_pos_site_id
_symmetry_equiv_pos_as_xyz
1 +x,+y,+z
2 -x+1/2,+y+1/2,-z
-1 -x,-y,-z
-2 +x+1/2,-y+1/2,+z

loop_
_atom_site_type_symbol
_atom_site_label
_atom_site_fract_x
_atom_site_fract_y
_atom_site_fract_z
_atom_site_occupancy
_atom_site_thermal_displace_type
_atom_site_U_iso_or_equiv
_atom_site_symmetry_multiplicity
C C1 0.8621(6) 0.5094(4) 0.5918(6) 1.0 Uiso 0.0704(14) 4
C C2 0.7531(7) 0.48271(34) 0.5127(7) 1.0 Uiso 0.0704(14) 4
C C3 0.6550(6) 0.5225(4) 0.4481(6) 1.0 Uiso 0.0704(14) 4
C C4 0.8743(6) 0.5761(4) 0.6069(5) 1.0 Uiso 0.0704(14) 4
C C5 0.7765(5) 0.61617(33) 0.5428(5) 1.0 Uiso 0.0704(14) 4
C C6 0.6662(5) 0.58939(32) 0.4632(5) 1.0 Uiso 0.0704(14) 4
C C7 0.5643(5) 0.63203(31) 0.3964(5) 1.0 Uiso 0.0704(14) 4
C C8 0.5805(6) 0.70307(35) 0.4154(6) 1.0 Uiso 0.0704(14) 4
C C9 0.6880(6) 0.72898(32) 0.4933(6) 1.0 Uiso 0.0704(14) 4
C C10 0.7896(6) 0.68720(32) 0.5594(5) 1.0 Uiso 0.0704(14) 4
O O11 0.4668(6) 0.61001(33) 0.3238(7) 1.0 Uiso 0.0947(21) 4
O O12 0.8860(6) 0.7111(4) 0.6293(7) 1.0 Uiso 0.0947(21) 4
C C13 0.7019(8) 0.8005(4) 0.5104(9) 1.0 Uiso 0.0704(14) 4
H H14 0.9376(10) 0.4783(7) 0.6413(11) 1.0 Uiso 0.025 4
H H15 0.7441(12) 0.4311(5) 0.5011(11) 1.0 Uiso 0.025 4
H H16 0.5704(10) 0.5013(6) 0.3870(10) 1.0 Uiso 0.025 4
H H17 0.9593(9) 0.5973(7) 0.6686(9) 1.0 Uiso 0.025 4
H H18 0.5061(10) 0.7349(6) 0.3662(10) 1.0 Uiso 0.025 4
H H19 0.664(6) 0.8147(16) 0.629(6) 1.0 Uiso 0.025 4
H H20 0.650(5) 0.8225(14) 0.394(5) 1.0 Uiso 0.025 4
H H21 0.7973(13) 0.8103(15) 0.525(10) 1.0 Uiso 0.025 4
C C22 0.2826(7) 0.7363(4) 0.0768(7) 1.0 Uiso 0.0704(14) 4
C C23 0.1635(7) 0.72893(34) -0.0125(8) 1.0 Uiso 0.0704(14) 4
C C24 0.0944(6) 0.7830(4) -0.0748(6) 1.0 Uiso 0.0704(14) 4
C C25 0.3322(6) 0.7970(4) 0.1031(6) 1.0 Uiso 0.0704(14) 4
C C26 0.2642(5) 0.85072(31) 0.0419(5) 1.0 Uiso 0.0704(14) 4
C C27 0.1443(5) 0.84413(32) -0.0477(5) 1.0 Uiso 0.0704(14) 4
C C28 0.0732(5) 0.90162(31) -0.1122(5) 1.0 Uiso 0.0704(14) 4
C C29 0.1318(6) 0.96680(34) -0.0792(6) 1.0 Uiso 0.0704(14) 4
C C30 0.2490(5) 0.97239(32) 0.0093(6) 1.0 Uiso 0.0704(14) 4
C C31 0.3199(5) 0.91489(30) 0.0729(5) 1.0 Uiso 0.0704(14) 4
O O32 -0.0314(6) 0.89641(34) -0.1928(7) 1.0 Uiso 0.0947(21) 4
O O33 0.4246(5) 0.91982(34) 0.1519(6) 1.0 Uiso 0.0947(21) 4
C C34 0.3056(8) 1.0373(4) 0.0417(9) 1.0 Uiso 0.0704(14) 4
H H35 0.3359(11) 0.6942(6) 0.1248(12) 1.0 Uiso 0.025 4
H H36 0.1249(12) 0.6809(6) -0.0331(12) 1.0 Uiso 0.025 4
H H37 0.0030(9) 0.7773(7) -0.1431(10) 1.0 Uiso 0.025 4
H H38 0.4237(9) 0.8030(7) 0.1718(10) 1.0 Uiso 0.025 4
H H39 0.0819(9) 1.0099(6) -0.1250(10) 1.0 Uiso 0.025 4
H H40 0.3967(21) 1.0318(16) 0.110(7) 1.0 Uiso 0.025 4
H H41 0.253(4) 1.0610(17) 0.133(6) 1.0 Uiso 0.025 4
H H42 0.298(5) 1.0592(17) -0.0894(25) 1.0 Uiso 0.025 4

loop_
_atom_type_symbol
_atom_type_number_in_cell
_atom_type_scat_dispersion_real
_atom_type_scat_dispersion_imag
_atom_type_scat_Cromer_Mann_a1
_atom_type_scat_Cromer_Mann_a2
_atom_type_scat_Cromer_Mann_a3
_atom_type_scat_Cromer_Mann_a4
_atom_type_scat_Cromer_Mann_b1
_atom_type_scat_Cromer_Mann_b2
_atom_type_scat_Cromer_Mann_b3
_atom_type_scat_Cromer_Mann_b4
_atom_type_scat_Cromer_Mann_c
_atom_type_scat_source
C 88.0 0.000 0.000 2.31000 20.8439 1.02000 10.2075 1.58860 0.56870 0.86500 51.6512 0.21560 International_Tables_Vol_C
O 16.0 0.000 0.000 3.04850 13.2771 2.28680 5.70110 1.54630 0.32390 0.86700 32.9089 0.25080 International_Tables_Vol_C
H 64.0 0.000 0.000 0.49300 10.5109 0.32291 26.1257 0.14019 3.14236 0.04081 57.7997 0.00304 International_Tables_Vol_C

loop_
_geom_angle_atom_site_label_1
_geom_angle_atom_site_label_2
_geom_angle_atom_site_label_3
_geom_angle
_geom_angle_site_symmetry_1
_geom_angle_site_symmetry_2
_geom_angle_site_symmetry_3
_geom_angle_publ_flag
C2 C1 C4 119.92(34) 1_555 . 1_555 n
C2 C1 H14 120.0(4) 1_555 . 1_555 n
C4 C1 H14 120.0(4) 1_555 . 1_555 n
C1 C2 C3 120.51(35) 1_555 . 1_555 n
C1 C2 H15 119.7(4) 1_555 . 1_555 n
C3 C2 H15 119.7(4) 1_555 . 1_555 n
C2 C3 C6 120.00(33) 1_555 . 1_555 n
C2 C3 H16 120.1(4) 1_555 . 1_555 n
C6 C3 H16 119.9(4) 1_555 . 1_555 n
C1 C4 C5 119.87(33) 1_555 . 1_555 n
C1 C4 H17 120.3(4) 1_555 . 1_555 n
C5 C4 H17 119.9(5) 1_555 . 1_555 n
C4 C5 C6 120.37(32) 1_555 . 1_555 n
C4 C5 C10 119.8(4) 1_555 . 1_555 n
C6 C5 C10 119.87(33) 1_555 . 1_555 n
C3 C6 C5 119.33(32) 1_555 . 1_555 n
C3 C6 C7 120.9(4) 1_555 . 1_555 n
C5 C6 C7 119.78(34) 1_555 . 1_555 n
C6 C7 C8 118.97(32) 1_555 . 1_555 n
C6 C7 O11 121.3(4) 1_555 . 1_555 n
C8 C7 O11 119.7(4) 1_555 . 1_555 n
C7 C8 C9 121.07(34) 1_555 . 1_555 n
C7 C8 H18 119.6(4) 1_555 . 1_555 n
C9 C8 H18 119.3(4) 1_555 . 1_555 n
C8 C9 C10 120.39(34) 1_555 . 1_555 n
C8 C9 C13 120.0(4) 1_555 . 1_555 n
C8 C9 H19 112.2(19) 1_555 . 1_555 n
C8 C9 H20 95.1(12) 1_555 . 1_555 n
C8 C9 H21 146.6(13) 1_555 . 1_555 n
C10 C9 C13 119.6(4) 1_555 . 1_555 n
C10 C9 H19 119.3(20) 1_555 . 1_555 n
C10 C9 H20 141.2(17) 1_555 . 1_555 n
C10 C9 H21 91.5(9) 1_555 . 1_555 n
C13 C9 H19 29.6(7) 1_555 . 1_555 n
C13 C9 H20 29.1(7) 1_555 . 1_555 n
C13 C9 H21 29.8(7) 1_555 . 1_555 n
H19 C9 H20 49.4(8) 1_555 . 1_555 n
H19 C9 H21 50.5(8) 1_555 . 1_555 n
H20 C9 H21 51.5(8) 1_555 . 1_555 n
C5 C10 C9 119.91(32) 1_555 . 1_555 n
C5 C10 O12 120.3(4) 1_555 . 1_555 n
C9 C10 O12 119.8(4) 1_555 . 1_555 n
C9 C13 H19 107.1(17) 1_555 . 1_555 n
C9 C13 H20 108.2(17) 1_555 . 1_555 n
C9 C13 H21 106.5(17) 1_555 . 1_555 n
H19 C13 H20 108.6(18) 1_555 . 1_555 n
H19 C13 H21 111.1(18) 1_555 . 1_555 n
H20 C13 H21 115.0(18) 1_555 . 1_555 n
C9 H19 C13 43.4(11) 1_555 . 1_555 n
C9 H19 H20 65.8(11) 1_555 . 1_555 n
C9 H19 H21 64.6(11) 1_555 . 1_555 n
C13 H19 H20 35.7(9) 1_555 . 1_555 n
C13 H19 H21 34.5(9) 1_555 . 1_555 n
H20 H19 H21 62.1(10) 1_555 . 1_555 n
C9 H20 C13 42.6(11) 1_555 . 1_555 n
C9 H20 H19 64.8(11) 1_555 . 1_555 n
C9 H20 H21 63.6(11) 1_555 . 1_555 n
C13 H20 H19 35.7(9) 1_555 . 1_555 n
C13 H20 H21 32.5(9) 1_555 . 1_555 n
H19 H20 H21 59.7(10) 1_555 . 1_555 n
C9 H21 C13 43.7(11) 1_555 . 1_555 n
C9 H21 H19 65.0(11) 1_555 . 1_555 n
C9 H21 H20 64.9(11) 1_555 . 1_555 n
C13 H21 H19 34.4(9) 1_555 . 1_555 n
C13 H21 H20 32.5(9) 1_555 . 1_555 n
H19 H21 H20 58.2(10) 1_555 . 1_555 n
C23 C22 C25 120.01(34) 1_555 . 1_555 n
C23 C22 H35 120.3(4) 1_555 . 1_555 n
C25 C22 H35 119.7(4) 1_555 . 1_555 n
C22 C23 C24 120.59(34) 1_555 . 1_555 n
C22 C23 H36 119.7(4) 1_555 . 1_555 n
C24 C23 H36 119.7(4) 1_555 . 1_555 n
C23 C24 C27 119.36(34) 1_555 . 1_555 n
C23 C24 H37 120.6(4) 1_555 . 1_555 n
C27 C24 H37 120.0(4) 1_555 . 1_555 n
C22 C25 C26 119.68(34) 1_555 . 1_555 n
C22 C25 H38 120.4(4) 1_555 . 1_555 n
C26 C25 H38 120.0(5) 1_555 . 1_555 n
C25 C26 C27 121.01(33) 1_555 . 1_555 n
C25 C26 C31 118.2(4) 1_555 . 1_555 n
C27 C26 C31 120.77(34) 1_555 . 1_555 n
C24 C27 C26 119.36(33) 1_555 . 1_555 n
C24 C27 C28 120.2(4) 1_555 . 1_555 n
C26 C27 C28 120.43(34) 1_555 . 1_555 n
C27 C28 C29 117.99(32) 1_555 . 1_555 n
C27 C28 O32 121.0(4) 1_555 . 1_555 n
C29 C28 O32 121.0(4) 1_555 . 1_555 n
C28 C29 C30 120.84(34) 1_555 . 1_555 n
C28 C29 H39 119.7(4) 1_555 . 1_555 n
C30 C29 H39 119.5(4) 1_555 . 1_555 n
C29 C30 C31 121.04(34) 1_555 . 1_555 n
C29 C30 C34 120.2(4) 1_555 . 1_555 n
C29 C30 H41 104.5(14) 1_555 . 1_555 n
C29 C30 H42 100.7(13) 1_555 . 1_555 n
C31 C30 C34 118.7(4) 1_555 . 1_555 n
C31 C30 H41 126.9(16) 1_555 . 1_555 n
C31 C30 H42 131.9(16) 1_555 . 1_555 n
C34 C30 H41 30.4(7) 1_555 . 1_555 n
C34 C30 H42 30.4(7) 1_555 . 1_555 n
H41 C30 H42 52.1(8) 1_555 . 1_555 n
C26 C31 C30 118.94(32) 1_555 . 1_555 n
C26 C31 O33 120.0(4) 1_555 . 1_555 n
C30 C31 O33 121.1(4) 1_555 . 1_555 n
C30 C34 H40 109.5(17) 1_555 . 1_555 n
C30 C34 H41 105.1(17) 1_555 . 1_555 n
C30 C34 H42 104.8(17) 1_555 . 1_555 n
H40 C34 H41 108.0(17) 1_555 . 1_555 n
H40 C34 H42 115.0(18) 1_555 . 1_555 n
H41 C34 H42 113.9(18) 1_555 . 1_555 n
C34 H40 H41 36.0(9) 1_555 . 1_555 n
C34 H40 H42 32.4(9) 1_555 . 1_555 n
H41 H40 H42 60.8(10) 1_555 . 1_555 n
C30 H41 C34 44.5(11) 1_555 . 1_555 n
C30 H41 H40 67.0(11) 1_555 . 1_555 n
C30 H41 H42 63.8(11) 1_555 . 1_555 n
C34 H41 H40 36.0(9) 1_555 . 1_555 n
C34 H41 H42 33.0(9) 1_555 . 1_555 n
H40 H41 H42 61.5(10) 1_555 . 1_555 n
C30 H42 C34 44.8(11) 1_555 . 1_555 n
C30 H42 H40 66.0(11) 1_555 . 1_555 n
C30 H42 H41 64.1(11) 1_555 . 1_555 n
C34 H42 H40 32.6(9) 1_555 . 1_555 n
C34 H42 H41 33.1(9) 1_555 . 1_555 n
H40 H42 H41 57.6(10) 1_555 . 1_555 n

loop_
_geom_bond_atom_site_label_1
_geom_bond_atom_site_label_2
_geom_bond_distance
_geom_bond_site_symmetry_1
_geom_bond_site_symmetry_2
_geom_bond_publ_flag
C1 C2 1.387(5) . 1_555 n
C1 C4 1.389(5) . 1_555 n
C1 H14 1.082(9) . 1_555 n
C2 C1 1.387(5) . 1_555 n
C2 C3 1.398(5) . 1_555 n
C2 H15 1.074(9) . 1_555 n
C3 C2 1.398(5) . 1_555 n
C3 C6 1.392(5) . 1_555 n
C3 H16 1.080(9) . 1_555 n
C4 C1 1.389(5) . 1_555 n
C4 C5 1.398(5) . 1_555 n
C4 H17 1.085(9) . 1_555 n
C5 C4 1.398(5) . 1_555 n
C5 C6 1.401(5) . 1_555 n
C5 C10 1.479(5) . 1_555 n
C6 C3 1.392(5) . 1_555 n
C6 C5 1.401(5) . 1_555 n
C6 C7 1.467(5) . 1_555 n
C7 C6 1.467(5) . 1_555 n
C7 C8 1.484(5) . 1_555 n
C7 O11 1.231(5) . 1_555 n
C8 C7 1.484(5) . 1_555 n
C8 C9 1.366(5) . 1_555 n
C8 H18 1.081(9) . 1_555 n
C9 C8 1.366(5) . 1_555 n
C9 C10 1.453(5) . 1_555 n
C9 C13 1.491(5) . 1_555 n
C9 H19 2.075(23) . 1_555 n
C9 H20 2.091(23) . 1_555 n
C9 H21 2.069(23) . 1_555 n
C10 C5 1.479(5) . 1_555 n
C10 C9 1.453(5) . 1_555 n
C10 O12 1.2293(29) . 1_555 n
O11 C7 1.231(5) . 1_555 n
O12 C10 1.2293(29) . 1_555 n
C13 C9 1.491(5) . 1_555 n
C13 H19 1.071(9) . 1_555 n
C13 H20 1.072(9) . 1_555 n
C13 H21 1.072(9) . 1_555 n
H14 C1 1.082(9) . 1_555 n
H15 C2 1.074(9) . 1_555 n
H16 C3 1.080(9) . 1_555 n
H17 C4 1.085(9) . 1_555 n
H18 C8 1.081(9) . 1_555 n
H19 C9 2.075(23) . 1_555 n
H19 C13 1.071(9) . 1_555 n
H19 H20 1.740(22) . 1_555 n
H19 H21 1.767(22) . 1_555 n
H20 C9 2.091(23) . 1_555 n
H20 C13 1.072(9) . 1_555 n
H20 H19 1.740(22) . 1_555 n
H20 H21 1.808(21) . 1_555 n
H21 C9 2.069(23) . 1_555 n
H21 C13 1.072(9) . 1_555 n
H21 H19 1.767(22) . 1_555 n
H21 H20 1.808(21) . 1_555 n
C22 C23 1.407(5) . 1_555 n
C22 C25 1.374(5) . 1_555 n
C22 H35 1.085(9) . 1_555 n
C23 C22 1.407(5) . 1_555 n
C23 C24 1.399(5) . 1_555 n
C23 H36 1.084(9) . 1_555 n
C24 C23 1.399(5) . 1_555 n
C24 C27 1.384(5) . 1_555 n
C24 H37 1.079(9) . 1_555 n
C25 C22 1.374(5) . 1_555 n
C25 C26 1.385(5) . 1_555 n
C25 H38 1.082(9) . 1_555 n
C26 C25 1.385(5) . 1_555 n
C26 C27 1.414(5) . 1_555 n
C26 C31 1.469(5) . 1_555 n
C27 C24 1.384(5) . 1_555 n
C27 C26 1.414(5) . 1_555 n
C27 C28 1.471(5) . 1_555 n
C28 C27 1.471(5) . 1_555 n
C28 C29 1.502(5) . 1_555 n
C28 O32 1.238(5) . 1_555 n
C29 C28 1.502(5) . 1_555 n
C29 C30 1.383(5) . 1_555 n
C29 H39 1.079(9) . 1_555 n
C30 C29 1.383(5) . 1_555 n
C30 C31 1.469(5) . 1_555 n
C30 C34 1.488(5) . 1_555 n
C30 H41 2.048(24) . 1_555 n
C30 H42 2.042(24) . 1_555 n
C31 C26 1.469(5) . 1_555 n
C31 C30 1.469(5) . 1_555 n
C31 O33 1.2343(28) . 1_555 n
O32 C28 1.238(5) . 1_555 n
O33 C31 1.2343(28) . 1_555 n
C34 C30 1.488(5) . 1_555 n
C34 H40 1.075(9) . 1_555 n
C34 H41 1.073(9) . 1_555 n
C34 H42 1.069(9) . 1_555 n
H35 C22 1.085(9) . 1_555 n
H36 C23 1.084(9) . 1_555 n
H37 C24 1.079(9) . 1_555 n
H38 C25 1.082(9) . 1_555 n
H39 C29 1.079(9) . 1_555 n
H40 C34 1.075(9) . 1_555 n
H40 H41 1.738(22) . 1_555 n
H40 H42 1.808(20) . 1_555 n
H41 C30 2.048(24) . 1_555 n
H41 C34 1.073(9) . 1_555 n
H41 H40 1.738(22) . 1_555 n
H41 H42 1.796(21) . 1_555 n
H42 C30 2.042(24) . 1_555 n
H42 C34 1.069(9) . 1_555 n
H42 H40 1.808(20) . 1_555 n
H42 H41 1.796(21) . 1_555 n

loop_
_cod_related_entry_id
_cod_related_entry_database
_cod_related_entry_code
1 ChemSpider 3915
